data_4089577
loop_
_publ_author_name
'Schr\"oder, Fabian G.'
'Lichtenberg, Crispin'
'Elfferding, Michael'
'Sundermeyer, J\"org'

_publ_section_title
;
 Deprotonated P-ylides As Templates for Novel Cyclopentadienyl
 Phosphonioalkyl, -alkylidene, and -alkylidyne (CpPC) Constrained-Geometry
 Complexes
;
_journal_issue 18
_journal_name_full Organometallics
_journal_page_first 5082
_journal_paper_doi 10.1021/om4005548
_journal_volume 32
_journal_year 2013
_chemical_formula_moiety 'C30 H47 Cl2 P Si2 Zr'
_chemical_formula_sum 'C30 H47 Cl2 P Si2 Zr'
_chemical_formula_weight 656.95
_chemical_name_common 'compound 3d'
_space_group_IT_number 14
_space_group_name_Hall '-P 2ybc'
_space_group_name_H-M_alt 'P 1 21/c 1'
_symmetry_cell_setting monoclinic
_symmetry_space_group_name_Hall '-P 2ybc'
_symmetry_space_group_name_H-M 'P 1 21/c 1'
_atom_sites_solution_hydrogens geom
_atom_sites_solution_primary direct
_atom_sites_solution_secondary difmap
_audit_creation_method SHELXL-97
_cell_angle_alpha 90.00
_cell_angle_beta 91.259(4)
_cell_angle_gamma 90.00
_cell_formula_units_Z 4
_cell_length_a 10.0131(5)
_cell_length_b 10.7115(4)
_cell_length_c 31.4422(19)
_cell_measurement_reflns_used 7516
_cell_measurement_temperature 100(2)
_cell_measurement_theta_max 27.14
_cell_measurement_theta_min 2.01
_cell_volume 3371.5(3)
_computing_cell_refinement 'STOE X-AREA'
_computing_data_collection 'STOE X-AREA'
_computing_data_reduction 'STOE X-RED'
_computing_molecular_graphics 'Diamond 3.0 (Brandenburg, 2004)'
_computing_publication_material 'WinGX publication routines (Farrugia, 1999)'
_computing_structure_refinement 'SHELXL-97 (Sheldrick, 2008)'
_computing_structure_solution 'SIR92 (Giacovazzo et al, 1993)'
_diffrn_ambient_temperature 100(2)
_diffrn_detector_area_resol_mean 6.67
_diffrn_measured_fraction_theta_full 0.995
_diffrn_measured_fraction_theta_max 0.995
_diffrn_measurement_device_type 'STOE IPDS 2'
_diffrn_measurement_method 'rotation method'
_diffrn_radiation_monochromator graphite
_diffrn_radiation_source 'fine-focus sealed tube'
_diffrn_radiation_type MoK\a
_diffrn_radiation_wavelength 0.71073
_diffrn_reflns_av_R_equivalents 0.0795
_diffrn_reflns_av_sigmaI/netI 0.1363
_diffrn_reflns_limit_h_max 11
_diffrn_reflns_limit_h_min -11
_diffrn_reflns_limit_k_max 12
_diffrn_reflns_limit_k_min -12
_diffrn_reflns_limit_l_max 37
_diffrn_reflns_limit_l_min -28
_diffrn_reflns_number 15530
_diffrn_reflns_theta_full 25.00
_diffrn_reflns_theta_max 25.00
_diffrn_reflns_theta_min 2.01
_exptl_absorpt_coefficient_mu 0.621
_exptl_absorpt_correction_T_max 0.9428
_exptl_absorpt_correction_T_min 0.9061
_exptl_absorpt_correction_type multi-scan
_exptl_absorpt_process_details
;
[c.f. r.h. blessing, acta cryst. (1995), a51, 33-38]
;
_exptl_crystal_colour 'pale yellow'
_exptl_crystal_density_diffrn 1.294
_exptl_crystal_density_method 'not measured'
_exptl_crystal_description plate
_exptl_crystal_F_000 1376
_exptl_crystal_size_max 0.2
_exptl_crystal_size_mid 0.12
_exptl_crystal_size_min 0.06
_refine_diff_density_max 0.351
_refine_diff_density_min -0.336
_refine_diff_density_rms 0.062
_refine_ls_extinction_method none
_refine_ls_goodness_of_fit_ref 0.717
_refine_ls_hydrogen_treatment constr
_refine_ls_matrix_type full
_refine_ls_number_parameters 415
_refine_ls_number_reflns 5895
_refine_ls_number_restraints 3
_refine_ls_restrained_S_all 0.717
_refine_ls_R_factor_all 0.0888
_refine_ls_R_factor_gt 0.0377
_refine_ls_shift/su_max 0.001
_refine_ls_shift/su_mean 0.000
_refine_ls_structure_factor_coef Fsqd
_refine_ls_weighting_details 'calc w=1/[\s^2^(Fo^2^)+(0.0103P)^2^+0.0000P] where P=(Fo^2^+2Fc^2^)/3'
_refine_ls_weighting_scheme calc
_refine_ls_wR_factor_gt 0.0550
_refine_ls_wR_factor_ref 0.0619
_reflns_number_gt 3294
_reflns_number_total 5895
_reflns_threshold_expression >2\s(I)
_cod_data_source_file om4005548_si_001.cif
_cod_data_source_block cpd3d
_cod_original_sg_symbol_H-M 'P 21/c'
_cod_database_code 4089577

loop_
_symmetry_equiv_pos_as_xyz
'x, y, z'
'-x, y+1/2, -z+1/2'
'-x, -y, -z'
'x, -y-1/2, z-1/2'

loop_
_atom_site_label
_atom_site_type_symbol
_atom_site_fract_x
_atom_site_fract_y
_atom_site_fract_z
_atom_site_U_iso_or_equiv
_atom_site_adp_type
_atom_site_occupancy
_atom_site_symmetry_multiplicity
_atom_site_calc_flag
_atom_site_refinement_flags
_atom_site_disorder_assembly
_atom_site_disorder_group
Zr1 Zr 0.91183(4) 0.15570(3) 0.885212(14) 0.02299(10) Uani 1 1 d . . .
Cl1 Cl 0.92121(10) 0.05641(8) 0.81137(3) 0.0342(3) Uani 1 1 d . A .
P1 P 1.16370(11) 0.32447(10) 0.81454(4) 0.0336(3) Uani 1 1 d . . .
Cl2 Cl 0.75126(10) 0.30147(9) 0.84896(4) 0.0462(3) Uani 1 1 d . A .
C4 C 1.0723(3) 0.2765(3) 0.93575(13) 0.0249(9) Uani 1 1 d . A .
C2 C 1.1673(3) 0.1515(3) 0.88548(12) 0.0206(8) Uani 1 1 d . A .
C3 C 1.1340(3) 0.1590(4) 0.92818(12) 0.0249(8) Uani 1 1 d . A .
C5 C 1.0655(3) 0.3424(4) 0.89767(12) 0.0270(8) Uani 1 1 d . A .
C1 C 1.1238(3) 0.2659(3) 0.86530(12) 0.0215(9) Uani 1 1 d . A .
C6 C 1.2384(3) 0.0436(3) 0.86561(14) 0.0311(10) Uani 1 1 d . . .
H6A H 1.3305 0.0678 0.8596 0.047 Uiso 1 1 calc R A .
H6B H 1.1922 0.0201 0.8390 0.047 Uiso 1 1 calc R . .
H6C H 1.2391 -0.0275 0.8852 0.047 Uiso 1 1 calc R . .
C10 C 1.0216(4) 0.3521(4) 0.78072(14) 0.0454(11) Uani 1 1 d . A .
H10A H 0.9788 0.2724 0.7735 0.068 Uiso 1 1 calc R . .
H10B H 1.0498 0.3937 0.7546 0.068 Uiso 1 1 calc R . .
H10C H 0.9580 0.4055 0.7955 0.068 Uiso 1 1 calc R . .
C11 C 1.2759(4) 0.2232(4) 0.78817(14) 0.0371(11) Uani 1 1 d . A .
C17 C 1.2435(4) 0.4727(4) 0.82367(14) 0.0333(10) Uani 1 1 d . A .
C7 C 1.1672(4) 0.0643(3) 0.96232(13) 0.0341(10) Uani 1 1 d . . .
H7A H 1.1751 -0.0186 0.9494 0.051 Uiso 1 1 calc R A .
H7B H 1.0962 0.0633 0.9833 0.051 Uiso 1 1 calc R . .
H7C H 1.2521 0.0868 0.9765 0.051 Uiso 1 1 calc R . .
C8 C 1.0397(4) 0.3274(4) 0.97866(14) 0.0430(11) Uani 1 1 d . . .
H8A H 1.1174 0.3722 0.9905 0.064 Uiso 1 1 calc R A .
H8B H 1.0167 0.2584 0.9976 0.064 Uiso 1 1 calc R . .
H8C H 0.9638 0.3847 0.9759 0.064 Uiso 1 1 calc R . .
C9 C 1.0151(4) 0.4743(3) 0.89294(16) 0.0415(12) Uani 1 1 d . . .
H9A H 0.9413 0.4878 0.9124 0.062 Uiso 1 1 calc R A .
H9B H 0.9835 0.4879 0.8636 0.062 Uiso 1 1 calc R . .
H9C H 1.0876 0.5328 0.8998 0.062 Uiso 1 1 calc R . .
C16 C 1.2304(4) 0.1294(4) 0.76056(14) 0.0445(12) Uani 1 1 d . . .
H16 H 1.1374 0.1217 0.7546 0.053 Uiso 1 1 calc R A .
C21 C 1.2728(4) 0.6891(4) 0.80657(16) 0.0462(12) Uani 1 1 d . A .
H21 H 1.2520 0.7590 0.7890 0.055 Uiso 1 1 calc R . .
C18 C 1.3329(4) 0.4869(4) 0.85801(15) 0.0427(12) Uani 1 1 d . . .
H18 H 1.3535 0.4176 0.8759 0.051 Uiso 1 1 calc R A .
C12 C 1.4146(4) 0.2321(4) 0.79616(15) 0.0451(12) Uani 1 1 d . . .
H12 H 1.4488 0.2948 0.8148 0.054 Uiso 1 1 calc R A .
C22 C 1.2155(4) 0.5757(3) 0.79762(15) 0.0380(11) Uani 1 1 d . . .
H22 H 1.1566 0.5670 0.7737 0.046 Uiso 1 1 calc R A .
C20 C 1.3602(5) 0.7031(4) 0.84067(18) 0.0533(14) Uani 1 1 d . . .
H20 H 1.3988 0.7824 0.8466 0.064 Uiso 1 1 calc R A .
C19 C 1.3919(5) 0.6023(4) 0.86614(16) 0.0519(13) Uani 1 1 d . A .
H19 H 1.4539 0.6115 0.8892 0.062 Uiso 1 1 calc R . .
C13 C 1.5008(5) 0.1505(6) 0.77714(16) 0.0626(15) Uani 1 1 d . A .
H13 H 1.5943 0.1565 0.7826 0.075 Uiso 1 1 calc R . .
C15 C 1.3163(5) 0.0491(5) 0.74220(16) 0.0610(16) Uani 1 1 d . A .
H15 H 1.2831 -0.0147 0.7238 0.073 Uiso 1 1 calc R . .
C14 C 1.4507(5) 0.0597(5) 0.75003(18) 0.0728(18) Uani 1 1 d . . .
H14 H 1.5103 0.0039 0.7366 0.087 Uiso 1 1 calc R A .
Si2A Si 0.6620(3) 0.3106(5) 0.95790(13) 0.0274(10) Uani 0.480(7) 1 d PD A 1
C29A C 0.6661(9) 0.3193(10) 1.0175(3) 0.049(3) Uani 0.480(7) 1 d P A 1
H29A H 0.7527 0.3522 1.0273 0.074 Uiso 0.480(7) 1 calc PR A 1
H29B H 0.6530 0.2357 1.0293 0.074 Uiso 0.480(7) 1 calc PR A 1
H29C H 0.5947 0.3747 1.0270 0.074 Uiso 0.480(7) 1 calc PR A 1
C25A C 0.6538(9) -0.1684(9) 0.9355(3) 0.046(3) Uani 0.480(7) 1 d P A 1
H25A H 0.5825 -0.2266 0.9271 0.069 Uiso 0.480(7) 1 calc PR A 1
H25B H 0.6148 -0.0944 0.9488 0.069 Uiso 0.480(7) 1 calc PR A 1
H25C H 0.7149 -0.2093 0.9559 0.069 Uiso 0.480(7) 1 calc PR A 1
C24A C 0.7809(15) -0.2623(15) 0.8562(4) 0.040(3) Uani 0.480(7) 1 d P A 1
H24D H 0.8339 -0.3213 0.8733 0.060 Uiso 0.480(7) 1 calc PR A 1
H24E H 0.8305 -0.2387 0.8309 0.060 Uiso 0.480(7) 1 calc PR A 1
H24F H 0.6962 -0.3015 0.8474 0.060 Uiso 0.480(7) 1 calc PR A 1
C28A C 0.6875(11) 0.4723(10) 0.9400(4) 0.037(3) Uani 0.480(7) 1 d P A 1
H28D H 0.6159 0.5253 0.9506 0.055 Uiso 0.480(7) 1 calc PR A 1
H28E H 0.6864 0.4748 0.9088 0.055 Uiso 0.480(7) 1 calc PR A 1
H28F H 0.7739 0.5028 0.9510 0.055 Uiso 0.480(7) 1 calc PR A 1
C26A C 0.6280(15) -0.0226(13) 0.8554(5) 0.033(3) Uani 0.480(7) 1 d P A 1
H26D H 0.6583 -0.0191 0.8260 0.050 Uiso 0.480(7) 1 calc PR A 1
H26E H 0.6254 0.0620 0.8672 0.050 Uiso 0.480(7) 1 calc PR A 1
H26F H 0.5384 -0.0594 0.8559 0.050 Uiso 0.480(7) 1 calc PR A 1
C30A C 0.4914(16) 0.2657(10) 0.9409(6) 0.046(4) Uani 0.480(7) 1 d P A 1
H30D H 0.4272 0.3246 0.9528 0.069 Uiso 0.480(7) 1 calc PR A 1
H30E H 0.4721 0.1814 0.9511 0.069 Uiso 0.480(7) 1 calc PR A 1
H30F H 0.4841 0.2673 0.9098 0.069 Uiso 0.480(7) 1 calc PR A 1
C27A C 0.7765(17) 0.1862(8) 0.9400(4) 0.0288(16) Uani 0.480(7) 1 d PD A 1
H27C H 0.7185 0.1114 0.9391 0.035 Uiso 0.480(7) 1 calc PR A 1
H27D H 0.8367 0.1738 0.9650 0.035 Uiso 0.480(7) 1 calc PR A 1
C23A C 0.9023(12) -0.046(3) 0.9032(8) 0.0288(16) Uani 0.480(7) 1 d PD A 1
H23A H 0.9765 -0.0905 0.8896 0.035 Uiso 0.480(7) 1 calc PR A 1
H23B H 0.9158 -0.0531 0.9344 0.035 Uiso 0.480(7) 1 calc PR A 1
Si1A Si 0.7466(6) -0.1211(6) 0.8881(3) 0.0274(12) Uani 0.480(7) 1 d PD A 1
C24B C 0.8239(17) -0.2565(14) 0.8394(4) 0.046(4) Uani 0.520(7) 1 d P A 2
H24A H 0.8303 -0.2058 0.8136 0.069 Uiso 0.520(7) 1 calc PR A 2
H24B H 0.7523 -0.3181 0.8357 0.069 Uiso 0.520(7) 1 calc PR A 2
H24C H 0.9089 -0.2997 0.8449 0.069 Uiso 0.520(7) 1 calc PR A 2
C28B C 0.6745(10) 0.4196(9) 0.9608(4) 0.045(3) Uani 0.520(7) 1 d P A 2
H28A H 0.7555 0.4453 0.9765 0.067 Uiso 0.520(7) 1 calc PR A 2
H28B H 0.5972 0.4633 0.9722 0.067 Uiso 0.520(7) 1 calc PR A 2
H28C H 0.6833 0.4406 0.9306 0.067 Uiso 0.520(7) 1 calc PR A 2
C26B C 0.6323(15) -0.0622(12) 0.8691(5) 0.036(3) Uani 0.520(7) 1 d P A 2
H26A H 0.5729 -0.0563 0.8934 0.055 Uiso 0.520(7) 1 calc PR A 2
H26B H 0.5856 -0.1045 0.8455 0.055 Uiso 0.520(7) 1 calc PR A 2
H26C H 0.6584 0.0218 0.8602 0.055 Uiso 0.520(7) 1 calc PR A 2
C30B C 0.4917(14) 0.2096(10) 0.9371(5) 0.037(3) Uani 0.520(7) 1 d PU A 2
H30A H 0.4957 0.2408 0.9079 0.055 Uiso 0.520(7) 1 calc PR A 2
H30B H 0.4165 0.2487 0.9515 0.055 Uiso 0.520(7) 1 calc PR A 2
H30C H 0.4795 0.1188 0.9367 0.055 Uiso 0.520(7) 1 calc PR A 2
Si2B Si 0.6511(3) 0.2487(4) 0.96644(11) 0.0299(8) Uani 0.520(7) 1 d PU A 2
C29B C 0.6227(9) 0.2205(10) 1.0238(3) 0.051(3) Uani 0.520(7) 1 d P A 2
H29D H 0.6001 0.1324 1.0281 0.076 Uiso 0.520(7) 1 calc PR A 2
H29E H 0.5490 0.2731 1.0332 0.076 Uiso 0.520(7) 1 calc PR A 2
H29F H 0.7040 0.2409 1.0402 0.076 Uiso 0.520(7) 1 calc PR A 2
C25B C 0.7385(8) -0.2564(7) 0.9306(3) 0.038(3) Uani 0.520(7) 1 d P A 2
H25D H 0.8164 -0.3045 0.9405 0.056 Uiso 0.520(7) 1 calc PR A 2
H25E H 0.6675 -0.3137 0.9212 0.056 Uiso 0.520(7) 1 calc PR A 2
H25F H 0.7062 -0.2044 0.9539 0.056 Uiso 0.520(7) 1 calc PR A 2
C27B C 0.7917(16) 0.1495(9) 0.9473(3) 0.0288(16) Uani 0.520(7) 1 d P A 2
H27A H 0.7565 0.0632 0.9484 0.035 Uiso 0.520(7) 1 calc PR A 2
H27B H 0.8605 0.1547 0.9703 0.035 Uiso 0.520(7) 1 calc PR A 2
Si1B Si 0.7867(6) -0.1543(5) 0.8851(2) 0.0315(11) Uani 0.520(7) 1 d P A 2
C23B C 0.9326(11) -0.053(2) 0.9026(8) 0.0288(16) Uani 0.520(7) 1 d P A 2
H23C H 1.0146 -0.0863 0.8897 0.035 Uiso 0.520(7) 1 calc PR A 2
H23D H 0.9442 -0.0605 0.9339 0.035 Uiso 0.520(7) 1 calc PR A 2

loop_
_atom_site_aniso_label
_atom_site_aniso_U_11
_atom_site_aniso_U_22
_atom_site_aniso_U_33
_atom_site_aniso_U_23
_atom_site_aniso_U_13
_atom_site_aniso_U_12
Zr1 0.01765(17) 0.02376(17) 0.0276(2) -0.0043(2) 0.00019(15) -0.00121(19)
Cl1 0.0460(6) 0.0310(5) 0.0256(6) -0.0022(4) -0.0016(5) -0.0107(5)
P1 0.0406(6) 0.0335(6) 0.0263(7) 0.0067(5) -0.0069(5) -0.0174(5)
Cl2 0.0290(6) 0.0287(5) 0.0801(10) -0.0040(5) -0.0176(6) 0.0040(4)
C4 0.0193(19) 0.029(2) 0.027(2) -0.0073(18) 0.0027(18) -0.0085(16)
C2 0.0127(15) 0.0222(18) 0.027(2) -0.0007(19) 0.0003(14) -0.0024(17)
C3 0.0188(17) 0.0297(19) 0.026(2) 0.001(2) -0.0038(16) -0.0038(19)
C5 0.0227(18) 0.0252(18) 0.033(2) -0.004(2) -0.0035(17) -0.0010(18)
C1 0.019(2) 0.0215(19) 0.024(2) 0.0036(17) -0.0049(18) -0.0067(15)
C6 0.024(2) 0.034(2) 0.036(3) -0.0028(19) 0.0042(19) -0.0009(18)
C10 0.058(3) 0.042(2) 0.035(3) 0.014(2) -0.017(2) -0.022(2)
C11 0.042(3) 0.045(2) 0.025(3) -0.005(2) 0.012(2) -0.021(2)
C17 0.036(2) 0.037(2) 0.027(3) 0.0015(19) -0.002(2) -0.0197(19)
C7 0.036(2) 0.036(2) 0.029(3) 0.0052(19) -0.007(2) -0.0099(19)
C8 0.032(2) 0.061(3) 0.036(3) -0.022(2) 0.0048(19) -0.012(2)
C9 0.036(2) 0.025(2) 0.063(4) -0.007(2) -0.008(2) 0.0012(18)
C16 0.044(3) 0.063(3) 0.027(3) -0.005(2) 0.010(2) -0.028(2)
C21 0.053(3) 0.035(3) 0.051(3) -0.002(2) 0.006(3) -0.016(2)
C18 0.045(3) 0.051(3) 0.032(3) 0.002(2) -0.010(2) -0.022(2)
C12 0.050(3) 0.059(3) 0.027(3) -0.011(2) 0.014(2) -0.027(2)
C22 0.047(3) 0.037(2) 0.030(3) 0.004(2) -0.001(2) -0.011(2)
C20 0.053(3) 0.039(3) 0.069(4) -0.012(3) 0.014(3) -0.022(2)
C19 0.049(3) 0.063(3) 0.043(3) -0.018(3) -0.002(3) -0.025(2)
C13 0.044(3) 0.097(4) 0.048(3) -0.029(4) 0.020(2) -0.028(3)
C15 0.056(3) 0.084(4) 0.044(4) -0.038(3) 0.025(3) -0.045(3)
C14 0.062(4) 0.097(4) 0.061(4) -0.040(3) 0.032(3) -0.030(3)
Si2A 0.0210(14) 0.029(3) 0.033(2) -0.0008(17) 0.0061(12) 0.0014(15)
C29A 0.032(5) 0.053(7) 0.064(8) -0.002(6) 0.021(5) 0.015(5)
C25A 0.039(5) 0.043(6) 0.057(7) 0.010(5) -0.001(5) -0.024(5)
C24A 0.051(8) 0.042(6) 0.027(9) 0.001(7) -0.001(6) -0.016(6)
C28A 0.028(5) 0.025(6) 0.057(8) 0.001(5) 0.006(6) -0.002(5)
C26A 0.017(5) 0.036(8) 0.046(10) 0.018(6) -0.008(6) -0.013(5)
C30A 0.040(6) 0.029(8) 0.069(10) 0.004(8) 0.002(6) -0.011(7)
C27A 0.022(3) 0.031(3) 0.032(2) 0.0020(19) -0.004(3) -0.004(5)
C23A 0.022(3) 0.031(3) 0.032(2) 0.0020(19) -0.004(3) -0.004(5)
Si1A 0.029(3) 0.022(3) 0.031(2) 0.000(2) -0.002(2) -0.0077(17)
C24B 0.081(10) 0.031(5) 0.027(8) 0.005(6) 0.002(6) -0.008(6)
C28B 0.047(6) 0.028(7) 0.059(9) -0.002(5) 0.015(6) 0.000(5)
C26B 0.039(6) 0.030(8) 0.040(9) 0.012(5) -0.002(6) -0.016(6)
C30B 0.025(4) 0.032(7) 0.053(8) -0.001(7) 0.011(4) -0.008(6)
Si2B 0.0276(14) 0.026(2) 0.0365(19) 0.0020(15) 0.0077(12) 0.0018(14)
C29B 0.040(6) 0.064(7) 0.048(7) 0.002(5) 0.013(5) 0.014(5)
C25B 0.029(4) 0.025(4) 0.058(7) -0.007(4) -0.003(4) -0.009(4)
C27B 0.022(3) 0.031(3) 0.032(2) 0.0020(19) -0.004(3) -0.004(5)
Si1B 0.037(3) 0.027(3) 0.0300(19) -0.001(2) -0.004(2) -0.0087(18)
C23B 0.022(3) 0.031(3) 0.032(2) 0.0020(19) -0.004(3) -0.004(5)

loop_
_atom_type_symbol
_atom_type_description
_atom_type_scat_dispersion_real
_atom_type_scat_dispersion_imag
_atom_type_scat_source
C C 0.0033 0.0016 'International Tables Vol C Tables 4.2.6.8 and 6.1.1.4'
H H 0.0000 0.0000 'International Tables Vol C Tables 4.2.6.8 and 6.1.1.4'
Si Si 0.0817 0.0704 'International Tables Vol C Tables 4.2.6.8 and 6.1.1.4'
P P 0.1023 0.0942 'International Tables Vol C Tables 4.2.6.8 and 6.1.1.4'
Cl Cl 0.1484 0.1585 'International Tables Vol C Tables 4.2.6.8 and 6.1.1.4'
Zr Zr -2.9673 0.5597 'International Tables Vol C Tables 4.2.6.8 and 6.1.1.4'

loop_
_geom_angle_atom_site_label_1
_geom_angle_atom_site_label_2
_geom_angle_atom_site_label_3
_geom_angle
C23A Zr1 C27A 85.2(5)
C23A Zr1 C23B 7.7(5)
C27A Zr1 C23B 90.7(5)
C23A Zr1 C27B 74.5(5)
C27A Zr1 C27B 11.9(4)
C23B Zr1 C27B 79.5(5)
C23A Zr1 Cl2 133.5(4)
C27A Zr1 Cl2 82.2(3)
C23B Zr1 Cl2 140.0(3)
C27B Zr1 Cl2 93.5(3)
C23A Zr1 C1 123.8(3)
C27A Zr1 C1 130.6(3)
C23B Zr1 C1 116.1(3)
C27B Zr1 C1 132.8(3)
Cl2 Zr1 C1 97.53(8)
C23A Zr1 C5 138.5(4)
C27A Zr1 C5 98.1(3)
C23B Zr1 C5 132.3(4)
C27B Zr1 C5 102.5(3)
Cl2 Zr1 C5 87.70(8)
C1 Zr1 C5 33.02(11)
C23A Zr1 Cl1 80.2(6)
C27A Zr1 Cl1 142.6(4)
C23B Zr1 Cl1 78.9(5)
C27B Zr1 Cl1 141.5(3)
Cl2 Zr1 Cl1 83.21(4)
C1 Zr1 Cl1 85.49(9)
C5 Zr1 Cl1 115.59(9)
C23A Zr1 C2 91.8(3)
C27A Zr1 C2 128.5(4)
C23B Zr1 C2 84.1(3)
C27B Zr1 C2 122.3(4)
Cl2 Zr1 C2 130.23(9)
C1 Zr1 C2 33.00(11)
C5 Zr1 C2 54.05(11)
Cl1 Zr1 C2 86.51(9)
C23A Zr1 C3 85.5(4)
C27A Zr1 C3 97.2(4)
C23B Zr1 C3 79.4(4)
C27B Zr1 C3 91.0(4)
Cl2 Zr1 C3 140.36(9)
C1 Zr1 C3 53.26(12)
C5 Zr1 C3 52.96(12)
Cl1 Zr1 C3 115.66(9)
C2 Zr1 C3 31.47(11)
C23A Zr1 C4 111.0(5)
C27A Zr1 C4 80.4(4)
C23B Zr1 C4 106.7(4)
C27B Zr1 C4 79.8(3)
Cl2 Zr1 C4 110.67(9)
C1 Zr1 C4 53.28(12)
C5 Zr1 C4 31.44(11)
Cl1 Zr1 C4 137.08(9)
C2 Zr1 C4 53.00(12)
C3 Zr1 C4 32.06(11)
C1 P1 C11 111.21(19)
C1 P1 C10 113.84(19)
C11 P1 C10 109.1(2)
C1 P1 C17 106.12(18)
C11 P1 C17 109.25(19)
C10 P1 C17 107.1(2)
C5 C4 C3 108.6(3)
C5 C4 C8 125.7(4)
C3 C4 C8 125.2(4)
C5 C4 Zr1 72.9(2)
C3 C4 Zr1 73.79(19)
C8 C4 Zr1 126.3(2)
C3 C2 C1 107.4(3)
C3 C2 C6 124.8(3)
C1 C2 C6 127.8(3)
C3 C2 Zr1 75.02(18)
C1 C2 Zr1 72.03(18)
C6 C2 Zr1 119.7(2)
C2 C3 C4 109.0(3)
C2 C3 C7 126.4(4)
C4 C3 C7 124.4(4)
C2 C3 Zr1 73.52(19)
C4 C3 Zr1 74.15(19)
C7 C3 Zr1 122.6(2)
C4 C5 C1 107.8(3)
C4 C5 C9 124.8(4)
C1 C5 C9 127.2(4)
C4 C5 Zr1 75.6(2)
C1 C5 Zr1 72.40(19)
C9 C5 Zr1 121.4(2)
C5 C1 C2 107.2(3)
C5 C1 P1 122.6(3)
C2 C1 P1 128.8(3)
C5 C1 Zr1 74.6(2)
C2 C1 Zr1 74.97(18)
P1 C1 Zr1 126.77(17)
C2 C6 H6A 109.5
C2 C6 H6B 109.5
H6A C6 H6B 109.5
C2 C6 H6C 109.5
H6A C6 H6C 109.5
H6B C6 H6C 109.5
P1 C10 H10A 109.5
P1 C10 H10B 109.5
H10A C10 H10B 109.5
P1 C10 H10C 109.5
H10A C10 H10C 109.5
H10B C10 H10C 109.5
C16 C11 C12 117.7(4)
C16 C11 P1 121.8(3)
C12 C11 P1 120.4(3)
C18 C17 C22 118.9(4)
C18 C17 P1 119.7(3)
C22 C17 P1 121.4(3)
C3 C7 H7A 109.5
C3 C7 H7B 109.5
H7A C7 H7B 109.5
C3 C7 H7C 109.5
H7A C7 H7C 109.5
H7B C7 H7C 109.5
C4 C8 H8A 109.5
C4 C8 H8B 109.5
H8A C8 H8B 109.5
C4 C8 H8C 109.5
H8A C8 H8C 109.5
H8B C8 H8C 109.5
C5 C9 H9A 109.5
C5 C9 H9B 109.5
H9A C9 H9B 109.5
C5 C9 H9C 109.5
H9A C9 H9C 109.5
H9B C9 H9C 109.5
C15 C16 C11 121.3(4)
C15 C16 H16 119.3
C11 C16 H16 119.3
C22 C21 C20 120.8(4)
C22 C21 H21 119.6
C20 C21 H21 119.6
C19 C18 C17 120.1(4)
C19 C18 H18 119.9
C17 C18 H18 119.9
C13 C12 C11 120.4(4)
C13 C12 H12 119.8
C11 C12 H12 119.8
C21 C22 C17 120.1(4)
C21 C22 H22 120.0
C17 C22 H22 120.0
C19 C20 C21 120.1(4)
C19 C20 H20 119.9
C21 C20 H20 119.9
C20 C19 C18 119.9(4)
C20 C19 H19 120.1
C18 C19 H19 120.1
C12 C13 C14 119.6(5)
C12 C13 H13 120.2
C14 C13 H13 120.2
C16 C15 C14 120.2(4)
C16 C15 H15 119.9
C14 C15 H15 119.9
C15 C14 C13 120.9(5)
C15 C14 H14 119.6
C13 C14 H14 119.6
C28A Si2A C30A 106.9(6)
C28A Si2A C27A 119.5(5)
C30A Si2A C27A 107.5(7)
C28A Si2A C29A 105.0(5)
C30A Si2A C29A 107.6(7)
C27A Si2A C29A 109.9(5)
Si2A C27A Zr1 136.7(5)
Si2A C27A H27C 103.0
Zr1 C27A H27C 103.0
Si2A C27A H27D 103.0
Zr1 C27A H27D 103.0
H27C C27A H27D 105.1
Si1A C23A Zr1 114.0(13)
Si1A C23A H23A 108.8
Zr1 C23A H23A 108.8
Si1A C23A H23B 108.8
Zr1 C23A H23B 108.8
H23A C23A H23B 107.7
C23A Si1A C25A 111.0(9)
C23A Si1A C24A 109.7(8)
C25A Si1A C24A 108.5(6)
C23A Si1A C26A 115.0(12)
C25A Si1A C26A 105.9(6)
C24A Si1A C26A 106.5(8)
Si1B C24B H24A 109.5
Si1B C24B H24B 109.5
H24A C24B H24B 109.5
Si1B C24B H24C 109.5
H24A C24B H24C 109.5
H24B C24B H24C 109.5
Si2B C28B H28A 109.5
Si2B C28B H28B 109.5
H28A C28B H28B 109.5
Si2B C28B H28C 109.5
H28A C28B H28C 109.5
H28B C28B H28C 109.5
Si1B C26B H26A 109.5
Si1B C26B H26B 109.5
H26A C26B H26B 109.5
Si1B C26B H26C 109.5
H26A C26B H26C 109.5
H26B C26B H26C 109.5
Si2B C30B H30A 109.5
Si2B C30B H30B 109.5
H30A C30B H30B 109.5
Si2B C30B H30C 109.5
H30A C30B H30C 109.5
H30B C30B H30C 109.5
C28B Si2B C29B 106.1(5)
C28B Si2B C30B 106.4(5)
C29B Si2B C30B 107.1(6)
C28B Si2B C27B 115.6(5)
C29B Si2B C27B 110.6(4)
C30B Si2B C27B 110.7(6)
Si2B C29B H29D 109.5
Si2B C29B H29E 109.5
H29D C29B H29E 109.5
Si2B C29B H29F 109.5
H29D C29B H29F 109.5
H29E C29B H29F 109.5
Si1B C25B H25D 109.5
Si1B C25B H25E 109.5
H25D C25B H25E 109.5
Si1B C25B H25F 109.5
H25D C25B H25F 109.5
H25E C25B H25F 109.5
Si2B C27B Zr1 131.5(5)
Si2B C27B H27A 104.4
Zr1 C27B H27A 104.4
Si2B C27B H27B 104.4
Zr1 C27B H27B 104.4
H27A C27B H27B 105.6
C24B Si1B C25B 107.9(5)
C24B Si1B C23B 113.4(8)
C25B Si1B C23B 108.8(10)
C24B Si1B C26B 106.3(8)
C25B Si1B C26B 106.5(6)
C23B Si1B C26B 113.6(9)
Si1B C23B Zr1 114.8(11)
Si1B C23B H23C 108.6
Zr1 C23B H23C 108.6
Si1B C23B H23D 108.6
Zr1 C23B H23D 108.6
H23C C23B H23D 107.5

loop_
_geom_bond_atom_site_label_1
_geom_bond_atom_site_label_2
_geom_bond_distance
Zr1 C23A 2.23(3)
Zr1 C27A 2.238(15)
Zr1 C23B 2.31(3)
Zr1 C27B 2.316(13)
Zr1 Cl2 2.4984(11)
Zr1 C1 2.520(3)
Zr1 C5 2.548(4)
Zr1 Cl1 2.5572(11)
Zr1 C2 2.558(3)
Zr1 C3 2.577(3)
Zr1 C4 2.582(4)
P1 C1 1.769(4)
P1 C11 1.780(4)
P1 C10 1.782(4)
P1 C17 1.797(4)
C4 C5 1.390(5)
C4 C3 1.425(5)
C4 C8 1.498(5)
C2 C3 1.393(5)
C2 C1 1.443(5)
C2 C6 1.501(5)
C3 C7 1.508(5)
C5 C1 1.440(5)
C5 C9 1.506(5)
C6 H6A 0.9800
C6 H6B 0.9800
C6 H6C 0.9800
C10 H10A 0.9800
C10 H10B 0.9800
C10 H10C 0.9800
C11 C16 1.398(6)
C11 C12 1.409(6)
C17 C18 1.395(5)
C17 C22 1.399(5)
C7 H7A 0.9800
C7 H7B 0.9800
C7 H7C 0.9800
C8 H8A 0.9800
C8 H8B 0.9800
C8 H8C 0.9800
C9 H9A 0.9800
C9 H9B 0.9800
C9 H9C 0.9800
C16 C15 1.354(6)
C16 H16 0.9500
C21 C22 1.371(5)
C21 C20 1.377(7)
C21 H21 0.9500
C18 C19 1.391(6)
C18 H18 0.9500
C12 C13 1.374(6)
C12 H12 0.9500
C22 H22 0.9500
C20 C19 1.377(6)
C20 H20 0.9500
C19 H19 0.9500
C13 C14 1.380(6)
C13 H13 0.9500
C15 C14 1.367(6)
C15 H15 0.9500
C14 H14 0.9500
Si2A C28A 1.841(10)
Si2A C30A 1.843(14)
Si2A C27A 1.853(13)
Si2A C29A 1.876(11)
C29A H29A 0.9800
C29A H29B 0.9800
C29A H29C 0.9800
C25A Si1A 1.844(12)
C25A H25A 0.9800
C25A H25B 0.9800
C25A H25C 0.9800
C24A Si1A 1.852(16)
C24A H24D 0.9800
C24A H24E 0.9800
C24A H24F 0.9800
C28A H28D 0.9800
C28A H28E 0.9800
C28A H28F 0.9800
C26A Si1A 1.879(14)
C26A H26D 0.9800
C26A H26E 0.9800
C26A H26F 0.9800
C30A H30D 0.9800
C30A H30E 0.9800
C30A H30F 0.9800
C27A H27C 0.9900
C27A H27D 0.9900
C23A Si1A 1.809(12)
C23A H23A 0.9900
C23A H23B 0.9900
C24B Si1B 1.849(15)
C24B H24A 0.9800
C24B H24B 0.9800
C24B H24C 0.9800
C28B Si2B 1.855(9)
C28B H28A 0.9800
C28B H28B 0.9800
C28B H28C 0.9800
C26B Si1B 1.893(14)
C26B H26A 0.9800
C26B H26B 0.9800
C26B H26C 0.9800
C30B Si2B 1.873(14)
C30B H30A 0.9800
C30B H30B 0.9800
C30B H30C 0.9800
Si2B C29B 1.855(10)
Si2B C27B 1.874(15)
C29B H29D 0.9800
C29B H29E 0.9800
C29B H29F 0.9800
C25B Si1B 1.872(11)
C25B H25D 0.9800
C25B H25E 0.9800
C25B H25F 0.9800
C27B H27A 0.9900
C27B H27B 0.9900
Si1B C23B 1.890(14)
C23B H23C 0.9900
C23B H23D 0.9900

loop_
_geom_torsion_atom_site_label_1
_geom_torsion_atom_site_label_2
_geom_torsion_atom_site_label_3
_geom_torsion_atom_site_label_4
_geom_torsion
C23A Zr1 C4 C5 155.5(5)
C27A Zr1 C4 C5 -123.5(3)
C23B Zr1 C4 C5 148.7(4)
C27B Zr1 C4 C5 -135.6(4)
Cl2 Zr1 C4 C5 -45.6(2)
C1 Zr1 C4 C5 38.3(2)
Cl1 Zr1 C4 C5 57.1(3)
C2 Zr1 C4 C5 79.8(2)
C3 Zr1 C4 C5 115.8(3)
C23A Zr1 C4 C3 39.6(5)
C27A Zr1 C4 C3 120.7(3)
C23B Zr1 C4 C3 32.9(4)
C27B Zr1 C4 C3 108.6(4)
Cl2 Zr1 C4 C3 -161.46(19)
C1 Zr1 C4 C3 -77.6(2)
C5 Zr1 C4 C3 -115.8(3)
Cl1 Zr1 C4 C3 -58.7(3)
C2 Zr1 C4 C3 -36.0(2)
C23A Zr1 C4 C8 -82.4(5)
C27A Zr1 C4 C8 -1.4(4)
C23B Zr1 C4 C8 -89.2(5)
C27B Zr1 C4 C8 -13.4(4)
Cl2 Zr1 C4 C8 76.5(3)
C1 Zr1 C4 C8 160.4(4)
C5 Zr1 C4 C8 122.1(4)
Cl1 Zr1 C4 C8 179.2(3)
C2 Zr1 C4 C8 -158.0(4)
C3 Zr1 C4 C8 -122.0(4)
C23A Zr1 C2 C3 -78.4(6)
C27A Zr1 C2 C3 6.8(4)
C23B Zr1 C2 C3 -79.4(6)
C27B Zr1 C2 C3 -5.7(4)
Cl2 Zr1 C2 C3 123.4(2)
C1 Zr1 C2 C3 114.4(3)
C5 Zr1 C2 C3 76.1(2)
Cl1 Zr1 C2 C3 -158.6(2)
C4 Zr1 C2 C3 36.7(2)
C23A Zr1 C2 C1 167.2(6)
C27A Zr1 C2 C1 -107.5(4)
C23B Zr1 C2 C1 166.3(6)
C27B Zr1 C2 C1 -120.1(3)
Cl2 Zr1 C2 C1 9.0(3)
C5 Zr1 C2 C1 -38.3(2)
Cl1 Zr1 C2 C1 87.1(2)
C3 Zr1 C2 C1 -114.4(3)
C4 Zr1 C2 C1 -77.6(2)
C23A Zr1 C2 C6 43.4(6)
C27A Zr1 C2 C6 128.7(4)
C23B Zr1 C2 C6 42.5(6)
C27B Zr1 C2 C6 116.2(4)
Cl2 Zr1 C2 C6 -114.8(3)
C1 Zr1 C2 C6 -123.8(4)
C5 Zr1 C2 C6 -162.1(3)
Cl1 Zr1 C2 C6 -36.7(3)
C3 Zr1 C2 C6 121.9(4)
C4 Zr1 C2 C6 158.6(3)
C1 C2 C3 C4 -1.0(4)
C6 C2 C3 C4 177.8(3)
Zr1 C2 C3 C4 -66.2(2)
C1 C2 C3 C7 -176.1(3)
C6 C2 C3 C7 2.6(5)
Zr1 C2 C3 C7 118.7(3)
C1 C2 C3 Zr1 65.3(2)
C6 C2 C3 Zr1 -116.0(3)
C5 C4 C3 C2 0.7(4)
C8 C4 C3 C2 -170.9(3)
Zr1 C4 C3 C2 65.8(2)
C5 C4 C3 C7 175.9(3)
C8 C4 C3 C7 4.4(5)
Zr1 C4 C3 C7 -118.9(3)
C5 C4 C3 Zr1 -65.2(3)
C8 C4 C3 Zr1 123.3(3)
C23A Zr1 C3 C2 100.8(5)
C27A Zr1 C3 C2 -174.6(3)
C23B Zr1 C3 C2 96.0(5)
C27B Zr1 C3 C2 175.2(3)
Cl2 Zr1 C3 C2 -88.1(2)
C1 Zr1 C3 C2 -38.3(2)
C5 Zr1 C3 C2 -79.9(2)
Cl1 Zr1 C3 C2 23.9(2)
C4 Zr1 C3 C2 -115.9(3)
C23A Zr1 C3 C4 -143.3(5)
C27A Zr1 C3 C4 -58.7(3)
C23B Zr1 C3 C4 -148.1(5)
C27B Zr1 C3 C4 -68.9(3)
Cl2 Zr1 C3 C4 27.8(3)
C1 Zr1 C3 C4 77.6(2)
C5 Zr1 C3 C4 36.0(2)
Cl1 Zr1 C3 C4 139.77(19)
C2 Zr1 C3 C4 115.9(3)
C23A Zr1 C3 C7 -22.3(6)
C27A Zr1 C3 C7 62.3(4)
C23B Zr1 C3 C7 -27.1(5)
C27B Zr1 C3 C7 52.1(4)
Cl2 Zr1 C3 C7 148.8(3)
C1 Zr1 C3 C7 -161.3(4)
C5 Zr1 C3 C7 157.0(4)
Cl1 Zr1 C3 C7 -99.2(3)
C2 Zr1 C3 C7 -123.1(4)
C4 Zr1 C3 C7 121.0(4)
C3 C4 C5 C1 0.0(4)
C8 C4 C5 C1 171.4(3)
Zr1 C4 C5 C1 -65.8(2)
C3 C4 C5 C9 -175.8(3)
C8 C4 C5 C9 -4.3(6)
Zr1 C4 C5 C9 118.5(3)
C3 C4 C5 Zr1 65.7(2)
C8 C4 C5 Zr1 -122.8(4)
C23A Zr1 C5 C4 -35.8(8)
C27A Zr1 C5 C4 56.2(4)
C23B Zr1 C5 C4 -42.2(7)
C27B Zr1 C5 C4 44.9(4)
Cl2 Zr1 C5 C4 138.0(2)
C1 Zr1 C5 C4 -114.4(3)
Cl1 Zr1 C5 C4 -140.7(2)
C2 Zr1 C5 C4 -76.2(2)
C3 Zr1 C5 C4 -36.8(2)
C23A Zr1 C5 C1 78.6(8)
C27A Zr1 C5 C1 170.6(4)
C23B Zr1 C5 C1 72.2(7)
C27B Zr1 C5 C1 159.3(4)
Cl2 Zr1 C5 C1 -107.6(2)
Cl1 Zr1 C5 C1 -26.3(2)
C2 Zr1 C5 C1 38.2(2)
C3 Zr1 C5 C1 77.6(2)
C4 Zr1 C5 C1 114.4(3)
C23A Zr1 C5 C9 -158.1(8)
C27A Zr1 C5 C9 -66.1(5)
C23B Zr1 C5 C9 -164.5(7)
C27B Zr1 C5 C9 -77.4(5)
Cl2 Zr1 C5 C9 15.7(3)
C1 Zr1 C5 C9 123.3(4)
Cl1 Zr1 C5 C9 97.0(3)
C2 Zr1 C5 C9 161.5(4)
C3 Zr1 C5 C9 -159.1(4)
C4 Zr1 C5 C9 -122.3(4)
C4 C5 C1 C2 -0.6(4)
C9 C5 C1 C2 175.1(3)
Zr1 C5 C1 C2 -68.5(2)
C4 C5 C1 P1 -168.0(2)
C9 C5 C1 P1 7.6(5)
Zr1 C5 C1 P1 124.1(2)
C4 C5 C1 Zr1 67.9(2)
C9 C5 C1 Zr1 -116.5(3)
C3 C2 C1 C5 0.9(4)
C6 C2 C1 C5 -177.7(3)
Zr1 C2 C1 C5 68.2(2)
C3 C2 C1 P1 167.3(3)
C6 C2 C1 P1 -11.3(5)
Zr1 C2 C1 P1 -125.4(3)
C3 C2 C1 Zr1 -67.3(2)
C6 C2 C1 Zr1 114.1(3)
C11 P1 C1 C5 163.0(3)
C10 P1 C1 C5 -73.3(3)
C17 P1 C1 C5 44.3(3)
C11 P1 C1 C2 -1.5(4)
C10 P1 C1 C2 122.2(3)
C17 P1 C1 C2 -120.2(3)
C11 P1 C1 Zr1 -102.2(2)
C10 P1 C1 Zr1 21.5(3)
C17 P1 C1 Zr1 139.1(2)
C23A Zr1 C1 C5 -128.5(7)
C27A Zr1 C1 C5 -12.3(5)
C23B Zr1 C1 C5 -128.3(6)
C27B Zr1 C1 C5 -28.0(5)
Cl2 Zr1 C1 C5 73.9(2)
Cl1 Zr1 C1 C5 156.4(2)
C2 Zr1 C1 C5 -113.1(3)
C3 Zr1 C1 C5 -76.7(2)
C4 Zr1 C1 C5 -36.3(2)
C23A Zr1 C1 C2 -15.5(7)
C27A Zr1 C1 C2 100.7(4)
C23B Zr1 C1 C2 -15.2(6)
C27B Zr1 C1 C2 85.0(5)
Cl2 Zr1 C1 C2 -173.07(19)
C5 Zr1 C1 C2 113.1(3)
Cl1 Zr1 C1 C2 -90.5(2)
C3 Zr1 C1 C2 36.4(2)
C4 Zr1 C1 C2 76.7(2)
C23A Zr1 C1 P1 112.0(7)
C27A Zr1 C1 P1 -131.8(4)
C23B Zr1 C1 P1 112.3(6)
C27B Zr1 C1 P1 -147.5(4)
Cl2 Zr1 C1 P1 -45.6(2)
C5 Zr1 C1 P1 -119.4(3)
Cl1 Zr1 C1 P1 37.0(2)
C2 Zr1 C1 P1 127.5(3)
C3 Zr1 C1 P1 163.9(3)
C4 Zr1 C1 P1 -155.8(3)
C1 P1 C11 C16 92.7(4)
C10 P1 C11 C16 -33.7(4)
C17 P1 C11 C16 -150.5(4)
C1 P1 C11 C12 -84.4(4)
C10 P1 C11 C12 149.2(4)
C17 P1 C11 C12 32.4(4)
C1 P1 C17 C18 39.6(4)
C11 P1 C17 C18 -80.4(4)
C10 P1 C17 C18 161.6(4)
C1 P1 C17 C22 -138.8(4)
C11 P1 C17 C22 101.2(4)
C10 P1 C17 C22 -16.9(4)
C12 C11 C16 C15 0.3(7)
P1 C11 C16 C15 -176.9(4)
C22 C17 C18 C19 0.5(7)
P1 C17 C18 C19 -178.0(4)
C16 C11 C12 C13 0.1(7)
P1 C11 C12 C13 177.3(4)
C20 C21 C22 C17 1.2(7)
C18 C17 C22 C21 -1.6(7)
P1 C17 C22 C21 176.8(3)
C22 C21 C20 C19 0.4(7)
C21 C20 C19 C18 -1.6(8)
C17 C18 C19 C20 1.1(7)
C11 C12 C13 C14 0.1(8)
C11 C16 C15 C14 -0.8(8)
C16 C15 C14 C13 1.0(9)
C12 C13 C14 C15 -0.7(9)
C28A Si2A C27A Zr1 -23.6(14)
C30A Si2A C27A Zr1 98.2(12)
C29A Si2A C27A Zr1 -145.0(10)
C23A Zr1 C27A Si2A -161.6(9)
C23B Zr1 C27A Si2A -167.0(13)
C27B Zr1 C27A Si2A 173(4)
Cl2 Zr1 C27A Si2A -26.4(10)
C1 Zr1 C27A Si2A 66.9(13)
C5 Zr1 C27A Si2A 60.1(11)
Cl1 Zr1 C27A Si2A -94.5(10)
C2 Zr1 C27A Si2A 110.0(11)
C3 Zr1 C27A Si2A 113.6(11)
C4 Zr1 C27A Si2A 86.2(11)
C27A Zr1 C23A Si1A 75.2(11)
C23B Zr1 C23A Si1A -150(9)
C27B Zr1 C23A Si1A 80.5(9)
Cl2 Zr1 C23A Si1A 0.6(14)
C1 Zr1 C23A Si1A -148.0(6)
C5 Zr1 C23A Si1A 172.0(5)
Cl1 Zr1 C23A Si1A -70.2(9)
C2 Zr1 C23A Si1A -156.3(9)
C3 Zr1 C23A Si1A 172.8(10)
C4 Zr1 C23A Si1A 153.0(8)
Zr1 C23A Si1A C25A -114.2(10)
Zr1 C23A Si1A C24A 126.0(9)
Zr1 C23A Si1A C26A 6.0(13)
C28B Si2B C27B Zr1 -46.6(10)
C29B Si2B C27B Zr1 -167.1(7)
C30B Si2B C27B Zr1 74.4(9)
C23A Zr1 C27B Si2B -147.2(12)
C27A Zr1 C27B Si2B 6(2)
C23B Zr1 C27B Si2B -153.2(7)
Cl2 Zr1 C27B Si2B -12.9(8)
C1 Zr1 C27B Si2B 90.7(9)
C5 Zr1 C27B Si2B 75.5(8)
Cl1 Zr1 C27B Si2B -96.4(7)
C2 Zr1 C27B Si2B 130.7(7)
C3 Zr1 C27B Si2B 127.7(8)
C4 Zr1 C27B Si2B 97.5(8)
C24B Si1B C23B Zr1 106.8(8)
C25B Si1B C23B Zr1 -133.2(8)
C26B Si1B C23B Zr1 -14.7(12)
C23A Zr1 C23B Si1B 34(7)
C27A Zr1 C23B Si1B 79.0(8)
C27B Zr1 C23B Si1B 83.1(10)
Cl2 Zr1 C23B Si1B 0.2(14)
C1 Zr1 C23B Si1B -144.1(6)
C5 Zr1 C23B Si1B -179.4(5)
Cl1 Zr1 C23B Si1B -64.8(9)
C2 Zr1 C23B Si1B -152.4(9)
C3 Zr1 C23B Si1B 176.1(9)
C4 Zr1 C23B Si1B 159.1(8)
